data_4107616
loop_
_publ_author_name
'Lei Jiao'
'Changxia Yuan'
'Zhi-Xiang Yu'

_publ_contact_author_address
;Peking University
Beijing, 100871
P. R. China
;
_publ_contact_author_email yuzx@pku.edu.cn
_publ_contact_author_fax 86-10-62751708
_publ_contact_author_name 'Zhi-Xiang Yu'
_publ_contact_author_phone 86-10-62752612
_publ_section_title
;
 Tandem Rh(I)-Catalyzed [(5+2)+1] Cycloaddition/Aldol Reaction for the
 Construction of Linear Triquinane Skeleton: Total Syntheses of
 (\+-)-Hirsutene and (\+-)-1-Desoxyhypnophilin
;
_journal_name_full 'Journal of the American Chemical Society'
_journal_page_first 4421
_journal_page_last 4430
_journal_paper_doi 10.1021/ja7100449
_journal_volume 130
_journal_year 2008
_chemical_compound_source 'organic synthesis'
_chemical_formula_moiety 'C19 H25 N O4 S'
_chemical_formula_sum 'C19 H25 N O4 S'
_chemical_formula_weight 363.46
_chemical_melting_point 428
_chemical_name_common '6-5-5 product'
_chemical_name_systematic N-tosyl-5-aza-9-hydroxy-1-methyltricyclo[7.3.0.02,7]dodecan-12-one
_space_group_IT_number 2
_symmetry_cell_setting triclinic
_symmetry_Int_Tables_number 2
_symmetry_space_group_name_Hall '-P 1'
_symmetry_space_group_name_H-M 'P -1'
_atom_sites_solution_hydrogens geom
_atom_sites_solution_primary direct
_atom_sites_solution_secondary difmap
_audit_creation_method SHELXL-97
_cell_angle_alpha 83.29(3)
_cell_angle_beta 84.99(3)
_cell_angle_gamma 70.12(3)
_cell_formula_units_Z 2
_cell_length_a 6.3978(13)
_cell_length_b 8.4177(17)
_cell_length_c 17.485(4)
_cell_measurement_reflns_used 12874
_cell_measurement_temperature 173(2)
_cell_measurement_theta_max 27.48
_cell_measurement_theta_min 2.17
_cell_volume 878.3(4)
_computing_cell_refinement 'Rapid Auto(Rigaku 2001)'
_computing_data_collection 'Rapid Auto(Rigaku 2001)'
_computing_data_reduction 'Rapid Auto(Rigaku 2001)'
_computing_molecular_graphics 'XP in Siemens SHELXTL (Sheldrick, 1994)'
_computing_publication_material 'SHELX97 (Sheldrick, 1997)'
_computing_structure_refinement 'SHELXL-97 (Sheldrick, 1997)'
_computing_structure_solution 'SHELXS-97 (Sheldrick, 1997)'
_diffrn_ambient_pressure 100
_diffrn_ambient_temperature 173(2)
_diffrn_measured_fraction_theta_full 0.998
_diffrn_measured_fraction_theta_max 0.998
_diffrn_measurement_device_type 'Rigaku raxis Rapid IP Area Detector'
_diffrn_measurement_method '\w scans at fixed \c = 45\%'
_diffrn_radiation_monochromator graphite
_diffrn_radiation_probe x-ray
_diffrn_radiation_type MoK\a
_diffrn_radiation_wavelength 0.71073
_diffrn_reflns_av_R_equivalents 0.0230
_diffrn_reflns_av_sigmaI/netI 0.0333
_diffrn_reflns_limit_h_max 7
_diffrn_reflns_limit_h_min -7
_diffrn_reflns_limit_k_max 9
_diffrn_reflns_limit_k_min -9
_diffrn_reflns_limit_l_max 20
_diffrn_reflns_limit_l_min -20
_diffrn_reflns_number 5583
_diffrn_reflns_theta_full 25.00
_diffrn_reflns_theta_max 25.00
_diffrn_reflns_theta_min 1.17
_diffrn_source 'rotating anode'
_exptl_absorpt_coefficient_mu 0.209
_exptl_absorpt_correction_T_max 0.9835
_exptl_absorpt_correction_T_min 0.9459
_exptl_absorpt_correction_type multi-scan
_exptl_absorpt_process_details 'ABSCOR by T.Higashi    8 March, 1995'
_exptl_crystal_colour colorless
_exptl_crystal_density_diffrn 1.374
_exptl_crystal_description plate
_exptl_crystal_F_000 388
_exptl_crystal_recrystallization_method 'from PE and EtOAc'
_exptl_crystal_size_max 0.27
_exptl_crystal_size_mid 0.18
_exptl_crystal_size_min 0.08
_refine_diff_density_max 0.387
_refine_diff_density_min -0.315
_refine_diff_density_rms 0.055
_refine_ls_extinction_method none
_refine_ls_goodness_of_fit_ref 1.124
_refine_ls_hydrogen_treatment constr
_refine_ls_matrix_type full
_refine_ls_number_parameters 226
_refine_ls_number_reflns 3098
_refine_ls_number_restraints 0
_refine_ls_restrained_S_all 1.124
_refine_ls_R_factor_all 0.0633
_refine_ls_R_factor_gt 0.0505
_refine_ls_shift/su_max 0.000
_refine_ls_shift/su_mean 0.000
_refine_ls_structure_factor_coef Fsqd
_refine_ls_weighting_details 'calc w=1/[\s^2^(Fo^2^)+(0.0528P)^2^+0.6463P] where P=(Fo^2^+2Fc^2^)/3'
_refine_ls_weighting_scheme calc
_refine_ls_wR_factor_gt 0.1164
_refine_ls_wR_factor_ref 0.1221
_reflns_number_gt 2702
_reflns_number_total 3098
_reflns_threshold_expression >2sigma(I)
_cod_data_source_file ja7100449-file005.cif
_cod_data_source_block 2296
_cod_original_cell_volume 878.3(3)
_cod_database_code 4107616

loop_
_symmetry_equiv_pos_as_xyz
'x, y, z'
'-x, -y, -z'

loop_
_atom_site_label
_atom_site_type_symbol
_atom_site_fract_x
_atom_site_fract_y
_atom_site_fract_z
_atom_site_U_iso_or_equiv
_atom_site_adp_type
_atom_site_occupancy
_atom_site_symmetry_multiplicity
_atom_site_calc_flag
_atom_site_refinement_flags
S1 S 0.70772(10) 0.36840(8) 0.16996(3) 0.02342(18) Uani 1 1 d .
O1 O 0.9270(3) 0.3762(2) 0.15269(10) 0.0310(4) Uani 1 1 d .
O2 O 0.5340(3) 0.5122(2) 0.19589(10) 0.0317(4) Uani 1 1 d .
O3 O 0.4555(3) -0.2633(2) 0.45031(10) 0.0289(4) Uani 1 1 d .
O4 O 1.1729(3) -0.4501(2) 0.41583(10) 0.0272(4) Uani 1 1 d .
H4A H 1.2539 -0.3954 0.4255 0.041 Uiso 1 1 calc R
N1 N 0.7284(3) 0.2130(3) 0.23766(11) 0.0233(5) Uani 1 1 d .
C1 C 0.4169(6) 0.1558(4) -0.11124(18) 0.0476(8) Uani 1 1 d .
H1B H 0.5485 0.0907 -0.1413 0.071 Uiso 1 1 calc R
H1C H 0.3291 0.2550 -0.1437 0.071 Uiso 1 1 calc R
H1D H 0.3262 0.0842 -0.0933 0.071 Uiso 1 1 calc R
C2 C 0.4894(5) 0.2136(3) -0.04269(15) 0.0326(6) Uani 1 1 d .
C3 C 0.3343(5) 0.3085(3) 0.00903(16) 0.0335(6) Uani 1 1 d .
H3A H 0.1806 0.3408 -0.0001 0.040 Uiso 1 1 calc R
C4 C 0.3977(4) 0.3576(3) 0.07386(15) 0.0275(6) Uani 1 1 d .
H4B H 0.2887 0.4218 0.1090 0.033 Uiso 1 1 calc R
C5 C 0.6221(4) 0.3118(3) 0.08659(14) 0.0232(5) Uani 1 1 d .
C6 C 0.7806(4) 0.2198(3) 0.03468(14) 0.0270(6) Uani 1 1 d .
H6A H 0.9345 0.1900 0.0430 0.032 Uiso 1 1 calc R
C7 C 0.7129(5) 0.1718(3) -0.02930(15) 0.0334(6) Uani 1 1 d .
H7A H 0.8219 0.1089 -0.0648 0.040 Uiso 1 1 calc R
C8 C 0.5146(4) 0.1948(3) 0.26994(14) 0.0268(6) Uani 1 1 d .
H8A H 0.4549 0.1425 0.2330 0.032 Uiso 1 1 calc R
H8B H 0.4052 0.3082 0.2778 0.032 Uiso 1 1 calc R
C9 C 0.5474(4) 0.0846(3) 0.34658(14) 0.0247(5) Uani 1 1 d .
H9A H 0.5938 0.1411 0.3853 0.030 Uiso 1 1 calc R
H9B H 0.4062 0.0667 0.3659 0.030 Uiso 1 1 calc R
C10 C 0.7255(4) -0.0842(3) 0.33361(13) 0.0205(5) Uani 1 1 d .
H10A H 0.6729 -0.1356 0.2936 0.025 Uiso 1 1 calc R
C11 C 0.8030(4) -0.2233(3) 0.40163(13) 0.0207(5) Uani 1 1 d .
C12 C 0.6360(4) -0.3177(3) 0.41698(13) 0.0210(5) Uani 1 1 d .
C13 C 0.7279(4) -0.4858(3) 0.38299(15) 0.0275(6) Uani 1 1 d .
H13A H 0.6136 -0.5056 0.3543 0.033 Uiso 1 1 calc R
H13B H 0.7793 -0.5800 0.4239 0.033 Uiso 1 1 calc R
C14 C 0.9219(4) -0.4721(3) 0.32885(15) 0.0290(6) Uani 1 1 d .
H14A H 0.8710 -0.4276 0.2763 0.035 Uiso 1 1 calc R
H14B H 1.0386 -0.5846 0.3262 0.035 Uiso 1 1 calc R
C15 C 1.0127(4) -0.3492(3) 0.36254(14) 0.0229(5) Uani 1 1 d .
C16 C 1.1071(4) -0.2403(3) 0.30018(14) 0.0265(6) Uani 1 1 d .
H16A H 1.2574 -0.2454 0.3127 0.032 Uiso 1 1 calc R
H16B H 1.1167 -0.2813 0.2488 0.032 Uiso 1 1 calc R
C17 C 0.9434(4) -0.0592(3) 0.30144(13) 0.0223(5) Uani 1 1 d .
H17A H 0.9932 -0.0005 0.3391 0.027 Uiso 1 1 calc R
C18 C 0.9091(4) 0.0510(3) 0.22545(14) 0.0235(5) Uani 1 1 d .
H18A H 1.0482 0.0732 0.2069 0.028 Uiso 1 1 calc R
H18B H 0.8684 -0.0075 0.1861 0.028 Uiso 1 1 calc R
C19 C 0.8428(4) -0.1568(3) 0.47448(14) 0.0248(5) Uani 1 1 d .
H19A H 0.7018 -0.0796 0.4947 0.037 Uiso 1 1 calc R
H19B H 0.9493 -0.0958 0.4623 0.037 Uiso 1 1 calc R
H19C H 0.9027 -0.2522 0.5132 0.037 Uiso 1 1 calc R

loop_
_atom_site_aniso_label
_atom_site_aniso_U_11
_atom_site_aniso_U_22
_atom_site_aniso_U_33
_atom_site_aniso_U_23
_atom_site_aniso_U_13
_atom_site_aniso_U_12
S1 0.0276(3) 0.0219(3) 0.0216(3) -0.0019(2) 0.0020(2) -0.0101(3)
O1 0.0331(10) 0.0368(10) 0.0300(10) -0.0021(8) 0.0014(8) -0.0216(9)
O2 0.0413(11) 0.0232(9) 0.0279(10) -0.0035(7) 0.0039(8) -0.0082(8)
O3 0.0211(9) 0.0319(10) 0.0340(10) -0.0046(8) 0.0046(7) -0.0101(8)
O4 0.0207(9) 0.0260(9) 0.0343(10) 0.0047(8) -0.0067(7) -0.0082(7)
N1 0.0208(10) 0.0246(11) 0.0224(11) -0.0003(9) 0.0031(8) -0.0064(9)
C1 0.083(2) 0.0337(16) 0.0373(17) 0.0031(13) -0.0178(16) -0.0320(17)
C2 0.0523(18) 0.0240(13) 0.0265(14) 0.0044(11) -0.0076(12) -0.0199(13)
C3 0.0349(15) 0.0328(15) 0.0377(16) 0.0077(12) -0.0091(12) -0.0193(12)
C4 0.0279(13) 0.0241(13) 0.0297(14) 0.0029(10) 0.0009(11) -0.0098(11)
C5 0.0285(13) 0.0200(12) 0.0209(12) 0.0036(10) -0.0009(10) -0.0099(10)
C6 0.0289(13) 0.0241(13) 0.0263(13) -0.0009(10) 0.0032(10) -0.0080(11)
C7 0.0466(17) 0.0237(13) 0.0269(14) -0.0042(11) 0.0039(12) -0.0088(12)
C8 0.0210(13) 0.0277(13) 0.0271(13) 0.0023(11) 0.0030(10) -0.0046(11)
C9 0.0218(12) 0.0262(13) 0.0227(12) 0.0003(10) 0.0038(10) -0.0055(10)
C10 0.0191(12) 0.0228(12) 0.0191(12) -0.0029(9) 0.0004(9) -0.0063(10)
C11 0.0192(12) 0.0225(12) 0.0205(12) -0.0017(10) -0.0019(9) -0.0071(10)
C12 0.0209(12) 0.0238(12) 0.0181(12) 0.0022(9) -0.0059(9) -0.0073(10)
C13 0.0231(13) 0.0247(13) 0.0364(15) -0.0049(11) -0.0051(11) -0.0087(11)
C14 0.0240(13) 0.0283(13) 0.0340(14) -0.0119(11) 0.0001(11) -0.0055(11)
C15 0.0189(12) 0.0245(12) 0.0243(12) -0.0020(10) -0.0018(9) -0.0057(10)
C16 0.0206(12) 0.0302(14) 0.0260(13) -0.0003(11) 0.0010(10) -0.0062(11)
C17 0.0198(12) 0.0268(13) 0.0208(12) -0.0026(10) 0.0009(9) -0.0086(10)
C18 0.0199(12) 0.0269(13) 0.0221(12) -0.0038(10) 0.0030(9) -0.0063(10)
C19 0.0255(13) 0.0284(13) 0.0223(13) -0.0036(10) -0.0028(10) -0.0104(11)

loop_
_atom_type_symbol
_atom_type_description
_atom_type_scat_dispersion_real
_atom_type_scat_dispersion_imag
_atom_type_scat_source
C C 0.0033 0.0016 'International Tables Vol C Tables 4.2.6.8 and 6.1.1.4'
H H 0.0000 0.0000 'International Tables Vol C Tables 4.2.6.8 and 6.1.1.4'
N N 0.0061 0.0033 'International Tables Vol C Tables 4.2.6.8 and 6.1.1.4'
O O 0.0106 0.0060 'International Tables Vol C Tables 4.2.6.8 and 6.1.1.4'
S S 0.1246 0.1234 'International Tables Vol C Tables 4.2.6.8 and 6.1.1.4'

loop_
_geom_angle_atom_site_label_1
_geom_angle_atom_site_label_2
_geom_angle_atom_site_label_3
_geom_angle
O2 S1 O1 119.97(11)
O2 S1 N1 106.35(11)
O1 S1 N1 106.92(11)
O2 S1 C5 108.16(12)
O1 S1 C5 107.40(11)
N1 S1 C5 107.47(11)
C15 O4 H4A 109.5
C18 N1 C8 114.81(19)
C18 N1 S1 116.18(16)
C8 N1 S1 115.56(16)
C2 C1 H1B 109.5
C2 C1 H1C 109.5
H1B C1 H1C 109.5
C2 C1 H1D 109.5
H1B C1 H1D 109.5
H1C C1 H1D 109.5
C3 C2 C7 118.1(2)
C3 C2 C1 120.9(3)
C7 C2 C1 121.0(3)
C2 C3 C4 121.7(3)
C2 C3 H3A 119.2
C4 C3 H3A 119.2
C5 C4 C3 119.1(2)
C5 C4 H4B 120.5
C3 C4 H4B 120.5
C4 C5 C6 120.3(2)
C4 C5 S1 120.06(19)
C6 C5 S1 119.66(19)
C7 C6 C5 119.5(2)
C7 C6 H6A 120.3
C5 C6 H6A 120.3
C6 C7 C2 121.4(2)
C6 C7 H7A 119.3
C2 C7 H7A 119.3
N1 C8 C9 110.6(2)
N1 C8 H8A 109.5
C9 C8 H8A 109.5
N1 C8 H8B 109.5
C9 C8 H8B 109.5
H8A C8 H8B 108.1
C10 C9 C8 108.2(2)
C10 C9 H9A 110.1
C8 C9 H9A 110.1
C10 C9 H9B 110.1
C8 C9 H9B 110.1
H9A C9 H9B 108.4
C9 C10 C17 111.0(2)
C9 C10 C11 120.85(19)
C17 C10 C11 102.56(18)
C9 C10 H10A 107.2
C17 C10 H10A 107.2
C11 C10 H10A 107.2
C19 C11 C12 111.75(19)
C19 C11 C10 114.05(19)
C12 C11 C10 108.85(18)
C19 C11 C15 115.62(19)
C12 C11 C15 105.28(19)
C10 C11 C15 100.37(18)
O3 C12 C13 125.6(2)
O3 C12 C11 124.7(2)
C13 C12 C11 109.7(2)
C12 C13 C14 104.9(2)
C12 C13 H13A 110.8
C14 C13 H13A 110.8
C12 C13 H13B 110.8
C14 C13 H13B 110.8
H13A C13 H13B 108.8
C13 C14 C15 106.2(2)
C13 C14 H14A 110.5
C15 C14 H14A 110.5
C13 C14 H14B 110.5
C15 C14 H14B 110.5
H14A C14 H14B 108.7
O4 C15 C14 106.2(2)
O4 C15 C16 113.14(19)
C14 C15 C16 113.6(2)
O4 C15 C11 113.40(19)
C14 C15 C11 103.95(19)
C16 C15 C11 106.34(19)
C17 C16 C15 105.49(19)
C17 C16 H16A 110.6
C15 C16 H16A 110.6
C17 C16 H16B 110.6
C15 C16 H16B 110.6
H16A C16 H16B 108.8
C18 C17 C16 117.1(2)
C18 C17 C10 110.60(19)
C16 C17 C10 103.61(19)
C18 C17 H17A 108.4
C16 C17 H17A 108.4
C10 C17 H17A 108.4
N1 C18 C17 108.44(19)
N1 C18 H18A 110.0
C17 C18 H18A 110.0
N1 C18 H18B 110.0
C17 C18 H18B 110.0
H18A C18 H18B 108.4
C11 C19 H19A 109.5
C11 C19 H19B 109.5
H19A C19 H19B 109.5
C11 C19 H19C 109.5
H19A C19 H19C 109.5
H19B C19 H19C 109.5

loop_
_geom_bond_atom_site_label_1
_geom_bond_atom_site_label_2
_geom_bond_distance
S1 O2 1.4254(19)
S1 O1 1.4312(19)
S1 N1 1.637(2)
S1 C5 1.769(3)
O3 C12 1.212(3)
O4 C15 1.425(3)
O4 H4A 0.8400
N1 C18 1.481(3)
N1 C8 1.483(3)
C1 C2 1.508(4)
C1 H1B 0.9800
C1 H1C 0.9800
C1 H1D 0.9800
C2 C3 1.383(4)
C2 C7 1.386(4)
C3 C4 1.387(4)
C3 H3A 0.9500
C4 C5 1.385(4)
C4 H4B 0.9500
C5 C6 1.386(3)
C6 C7 1.383(4)
C6 H6A 0.9500
C7 H7A 0.9500
C8 C9 1.525(3)
C8 H8A 0.9900
C8 H8B 0.9900
C9 C10 1.516(3)
C9 H9A 0.9900
C9 H9B 0.9900
C10 C17 1.529(3)
C10 C11 1.554(3)
C10 H10A 1.0000
C11 C19 1.523(3)
C11 C12 1.524(3)
C11 C15 1.560(3)
C12 C13 1.507(3)
C13 C14 1.522(4)
C13 H13A 0.9900
C13 H13B 0.9900
C14 C15 1.538(3)
C14 H14A 0.9900
C14 H14B 0.9900
C15 C16 1.556(3)
C16 C17 1.529(3)
C16 H16A 0.9900
C16 H16B 0.9900
C17 C18 1.516(3)
C17 H17A 1.0000
C18 H18A 0.9900
C18 H18B 0.9900
C19 H19A 0.9800
C19 H19B 0.9800
C19 H19C 0.9800

loop_
_geom_hbond_atom_site_label_D
_geom_hbond_atom_site_label_H
_geom_hbond_atom_site_label_A
_geom_hbond_distance_DH
_geom_hbond_distance_HA
_geom_hbond_distance_DA
_geom_hbond_angle_DHA
_geom_hbond_site_symmetry_A
O4 H4A O3 0.84 2.07 2.907(3) 179.3 1_655

loop_
_geom_torsion_atom_site_label_1
_geom_torsion_atom_site_label_2
_geom_torsion_atom_site_label_3
_geom_torsion_atom_site_label_4
_geom_torsion
O2 S1 N1 C18 -176.58(17)
O1 S1 N1 C18 -47.3(2)
C5 S1 N1 C18 67.77(19)
O2 S1 N1 C8 44.5(2)
O1 S1 N1 C8 173.83(17)
C5 S1 N1 C8 -71.1(2)
C7 C2 C3 C4 -1.7(4)
C1 C2 C3 C4 177.7(2)
C2 C3 C4 C5 0.7(4)
C3 C4 C5 C6 0.7(4)
C3 C4 C5 S1 -178.50(19)
O2 S1 C5 C4 -23.7(2)
O1 S1 C5 C4 -154.5(2)
N1 S1 C5 C4 90.7(2)
O2 S1 C5 C6 157.07(19)
O1 S1 C5 C6 26.3(2)
N1 S1 C5 C6 -88.5(2)
C4 C5 C6 C7 -1.0(4)
S1 C5 C6 C7 178.23(19)
C5 C6 C7 C2 -0.1(4)
C3 C2 C7 C6 1.4(4)
C1 C2 C7 C6 -178.0(2)
C18 N1 C8 C9 57.4(3)
S1 N1 C8 C9 -163.16(17)
N1 C8 C9 C10 -55.9(3)
C8 C9 C10 C17 58.0(3)
C8 C9 C10 C11 178.0(2)
C9 C10 C11 C19 -44.7(3)
C17 C10 C11 C19 79.4(2)
C9 C10 C11 C12 80.8(3)
C17 C10 C11 C12 -155.09(19)
C9 C10 C11 C15 -168.9(2)
C17 C10 C11 C15 -44.9(2)
C19 C11 C12 O3 50.1(3)
C10 C11 C12 O3 -76.8(3)
C15 C11 C12 O3 176.3(2)
C19 C11 C12 C13 -131.1(2)
C10 C11 C12 C13 102.0(2)
C15 C11 C12 C13 -4.9(2)
O3 C12 C13 C14 164.0(2)
C11 C12 C13 C14 -14.8(3)
C12 C13 C14 C15 29.1(3)
C13 C14 C15 O4 87.9(2)
C13 C14 C15 C16 -147.1(2)
C13 C14 C15 C11 -32.0(2)
C19 C11 C15 O4 31.3(3)
C12 C11 C15 O4 -92.6(2)
C10 C11 C15 O4 154.45(19)
C19 C11 C15 C14 146.2(2)
C12 C11 C15 C14 22.3(2)
C10 C11 C15 C14 -90.7(2)
C19 C11 C15 C16 -93.7(2)
C12 C11 C15 C16 142.47(19)
C10 C11 C15 C16 29.5(2)
O4 C15 C16 C17 -128.6(2)
C14 C15 C16 C17 110.2(2)
C11 C15 C16 C17 -3.5(2)
C15 C16 C17 C18 -146.7(2)
C15 C16 C17 C10 -24.6(2)
C9 C10 C17 C18 -59.4(3)
C11 C10 C17 C18 170.22(18)
C9 C10 C17 C16 174.29(19)
C11 C10 C17 C16 43.9(2)
C8 N1 C18 C17 -56.2(3)
S1 N1 C18 C17 164.62(16)
C16 C17 C18 N1 174.02(19)
C10 C17 C18 N1 55.6(3)
